data_2242691
loop_
_publ_author_name
'Ohba, Shigeru'
'Tsuchimoto, Masanobu'
'Miyazaki, Hiroki'

_publ_section_title
;
 Investigation of nitro--nitrito photoisomerization: crystal structures of
 <i>trans</i>-bis(acetylacetonato-<i>O</i>,<i>O</i>')(pyridine/4-methylpyridine/3-hydroxypridine)nitrocobalt(III)
;
_journal_issue 11
_journal_name_full 'Acta Crystallographica Section E'
_journal_page_first 1637
_journal_page_last 1642
_journal_paper_doi 10.1107/S2056989018014731
_journal_volume 74
_journal_year 2018
_chemical_formula_iupac '[Co (C5 H7 O2)2 (N O2) (C6 H7 N)]'
_chemical_formula_moiety 'C16 H21 Co N2 O6'
_chemical_formula_structural '(Co (C5 H7 O2)2 (N O2) (C6 H7 N))'
_chemical_formula_sum 'C16 H21 Co N2 O6'
_chemical_formula_weight 396.28
_chemical_name_systematic
<i>trans</i>-Bis(acetylacetonato-\k^2^<i>O</i>,<i>O</i>')(4-methylpyridine-\k<i>N</i>)(nitro)cobalt(III)
_space_group_crystal_system monoclinic
_space_group_IT_number 8
_space_group_name_Hall 'C -2y'
_space_group_name_H-M_alt 'C 1 m 1'
_symmetry_space_group_name_Hall 'C -2y'
_symmetry_space_group_name_H-M 'C 1 m 1'
_atom_sites_solution_hydrogens geom
_audit_creation_method SHELXL-2014/7
_cell_angle_alpha 90
_cell_angle_beta 96.997(4)
_cell_angle_gamma 90
_cell_formula_units_Z 2
_cell_length_a 8.2459(9)
_cell_length_b 13.9603(14)
_cell_length_c 7.9222(8)
_cell_measurement_reflns_used 4544
_cell_measurement_temperature 301
_cell_measurement_theta_max 27.81
_cell_measurement_theta_min 2.49
_cell_volume 905.17(16)
_computing_cell_refinement
;
SAINT (Bruker, 2016)
;
_computing_data_collection
;
APEX3 (Bruker, 2016)
;
_computing_data_reduction
;
SAINT (Bruker, 2016)
;
_computing_molecular_graphics
;
Mercury (Macrae <i>et al.</i>, 2008) and CAVITY (Ohashi <i>et al.</i>,
1981)
;
_computing_publication_material
;
SHELXL2014 (Sheldrick, 2015b) and publCIF (Westrip, 2010)
;
_computing_structure_refinement
;
SHELXL2014  (Sheldrick, 2015b)
;
_computing_structure_solution
;
SHELXT (Sheldrick, 2015a)
;
_diffrn_ambient_temperature 301(2)
_diffrn_measured_fraction_theta_full 0.984
_diffrn_measured_fraction_theta_max 0.973
_diffrn_measurement_device_type 'Bruker D8 VENTURE'
_diffrn_measurement_method '\f and \w scans'
_diffrn_radiation_type MoK\a
_diffrn_radiation_wavelength 0.71073
_diffrn_reflns_av_R_equivalents 0.0214
_diffrn_reflns_av_unetI/netI 0.0315
_diffrn_reflns_limit_h_max 8
_diffrn_reflns_limit_h_min -10
_diffrn_reflns_limit_k_max 18
_diffrn_reflns_limit_k_min -17
_diffrn_reflns_limit_l_max 10
_diffrn_reflns_limit_l_min -9
_diffrn_reflns_number 4495
_diffrn_reflns_theta_full 25.242
_diffrn_reflns_theta_max 27.960
_diffrn_reflns_theta_min 2.885
_exptl_absorpt_coefficient_mu 0.981
_exptl_absorpt_correction_T_max 0.895
_exptl_absorpt_correction_T_min 0.749
_exptl_absorpt_correction_type integration
_exptl_absorpt_process_details
;
(SADABS; Bruker, 2016)
;
_exptl_crystal_colour 'dark red'
_exptl_crystal_density_diffrn 1.454
_exptl_crystal_density_method 'not measured'
_exptl_crystal_description prism
_exptl_crystal_F_000 412
_exptl_crystal_size_max 0.35
_exptl_crystal_size_mid 0.15
_exptl_crystal_size_min 0.15
_refine_diff_density_max 0.351
_refine_diff_density_min -0.371
_refine_ls_abs_structure_details
;
 Refined as an inversion twin
;
_refine_ls_abs_structure_Flack 0.37(3)
_refine_ls_extinction_method none
_refine_ls_goodness_of_fit_ref 1.132
_refine_ls_hydrogen_treatment constr
_refine_ls_matrix_type full
_refine_ls_number_parameters 134
_refine_ls_number_reflns 1810
_refine_ls_number_restraints 3
_refine_ls_restrained_S_all 1.135
_refine_ls_R_factor_all 0.0363
_refine_ls_R_factor_gt 0.0309
_refine_ls_shift/su_max 0.001
_refine_ls_shift/su_mean 0.000
_refine_ls_structure_factor_coef Fsqd
_refine_ls_weighting_details 'w=1/[\s^2^(Fo^2^)+(0.0113P)^2^+1.2247P] where P=(Fo^2^+2Fc^2^)/3'
_refine_ls_weighting_scheme calc
_refine_ls_wR_factor_gt 0.0658
_refine_ls_wR_factor_ref 0.0737
_reflns_number_gt 1754
_reflns_number_total 1810
_reflns_threshold_expression 'I > 2\s(I)'
_cod_data_source_file hb7778sup1.cif
_cod_data_source_block II
_cod_database_code 2242691
_shelx_space_group_comment
;
The symmetry employed for this shelxl refinement is uniquely defined
by the following loop, which should always be used as a source of
symmetry information in preference to the above space-group names.
They are only intended as comments.
;
_shelx_estimated_absorpt_t_min 0.725
_shelx_estimated_absorpt_t_max 0.867

loop_
_space_group_symop_operation_xyz
'x, y, z'
'x, -y, z'
'x+1/2, y+1/2, z'
'x+1/2, -y+1/2, z'

loop_
_atom_site_type_symbol
_atom_site_label
_atom_site_fract_x
_atom_site_fract_y
_atom_site_fract_z
_atom_site_U_iso_or_equiv
_atom_site_adp_type
_atom_site_calc_flag
_atom_site_occupancy
Co Co1 0.42176(19) 0.5000 0.52127(18) 0.03463(18) Uani d 1
O O2 0.3036(5) 0.5901(4) 0.3806(5) 0.0400(12) Uani d 1
O O3 0.5407(5) 0.5913(4) 0.6616(5) 0.0439(13) Uani d 1
O O4 0.1207(11) 0.5000 0.6291(11) 0.125(4) Uani d 1
O O5 0.2965(10) 0.5000 0.8253(10) 0.125(4) Uani d 1
N N6 0.2587(12) 0.5000 0.6799(11) 0.048(2) Uani d 1
N N7 0.5891(9) 0.5000 0.3642(10) 0.0330(18) Uani d 1
C C8 0.2352(11) 0.7359(5) 0.2501(9) 0.065(3) Uani d 1
H H8A 0.3087 0.7499 0.1683 0.097 Uiso calc 1
H H8B 0.1957 0.7946 0.2930 0.097 Uiso calc 1
H H8C 0.1447 0.6991 0.1968 0.097 Uiso calc 1
C C9 0.3220(9) 0.6804(6) 0.3917(9) 0.043(2) Uani d 1
C C10 0.4208(15) 0.7268(2) 0.5206(12) 0.0577(10) Uani d 1
H H10 0.4215 0.7934 0.5206 0.069 Uiso calc 1
C C11 0.5191(9) 0.6796(6) 0.6500(9) 0.046(2) Uani d 1
C C12 0.6150(13) 0.7373(6) 0.7949(8) 0.072(3) Uani d 1
H H12A 0.5936 0.7117 0.9024 0.108 Uiso calc 1
H H12B 0.5813 0.8032 0.7868 0.108 Uiso calc 1
H H12C 0.7298 0.7331 0.7857 0.108 Uiso calc 1
C C13 0.7505(10) 0.5000 0.4153(10) 0.0363(16) Uani d 1
H H13 0.7851 0.5000 0.5315 0.044 Uiso calc 1
C C14 0.8686(8) 0.5000 0.3045(8) 0.0468(14) Uani d 1
H H14 0.9787 0.5000 0.3475 0.056 Uiso calc 1
C C15 0.8232(8) 0.5000 0.1291(8) 0.0463(14) Uani d 1
C C16 0.6569(8) 0.5000 0.0745(7) 0.0450(14) Uani d 1
H H16 0.6209 0.5000 -0.0414 0.054 Uiso calc 1
C C17 0.5439(10) 0.5000 0.1900(10) 0.0393(17) Uani d 1
H H17 0.4333 0.5000 0.1491 0.047 Uiso calc 1
C C18 0.9477(16) 0.5000 0.0121(19) 0.078(3) Uani d 1
H H18A 0.9079 0.5349 -0.0889 0.117 Uiso calc 0.5
H H18B 0.9714 0.4352 -0.0174 0.117 Uiso calc 0.5
H H18C 1.0454 0.5299 0.0660 0.117 Uiso calc 0.5

loop_
_atom_site_aniso_label
_atom_site_aniso_U_11
_atom_site_aniso_U_22
_atom_site_aniso_U_33
_atom_site_aniso_U_12
_atom_site_aniso_U_13
_atom_site_aniso_U_23
Co1 0.0384(4) 0.0391(3) 0.0248(3) 0.000 -0.0026(2) 0.000
O2 0.045(3) 0.041(3) 0.033(3) 0.005(2) -0.001(2) 0.001(3)
O3 0.047(3) 0.049(3) 0.032(3) -0.002(3) -0.010(2) -0.007(3)
O4 0.059(5) 0.261(12) 0.056(5) 0.000 0.015(4) 0.000
O5 0.066(6) 0.271(12) 0.039(4) 0.000 0.009(4) 0.000
N6 0.056(6) 0.057(6) 0.029(5) 0.000 -0.002(4) 0.000
N7 0.021(4) 0.044(4) 0.033(5) 0.000 -0.001(3) 0.000
C8 0.072(6) 0.053(5) 0.065(5) 0.009(4) -0.015(5) 0.013(5)
C9 0.052(5) 0.044(5) 0.034(4) 0.009(3) 0.005(4) 0.001(3)
C10 0.080(3) 0.0389(17) 0.051(2) -0.007(6) -0.0049(18) 0.005(6)
C11 0.053(5) 0.049(5) 0.037(4) -0.008(3) 0.008(4) -0.013(3)
C12 0.104(7) 0.068(5) 0.042(5) -0.021(6) 0.002(5) -0.023(5)
C13 0.026(3) 0.047(3) 0.031(4) 0.000 -0.014(3) 0.000
C14 0.043(4) 0.050(3) 0.047(4) 0.000 0.002(3) 0.000
C15 0.055(4) 0.043(3) 0.041(4) 0.000 0.007(3) 0.000
C16 0.055(4) 0.055(3) 0.026(3) 0.000 0.004(3) 0.000
C17 0.040(4) 0.052(4) 0.024(3) 0.000 -0.007(3) 0.000
C18 0.073(8) 0.098(5) 0.064(5) 0.000 0.012(4) 0.000

loop_
_atom_type_symbol
_atom_type_description
_atom_type_scat_dispersion_real
_atom_type_scat_dispersion_imag
_atom_type_scat_source
C C 0.0033 0.0016 'International Tables Vol C Tables 4.2.6.8 and 6.1.1.4'
H H 0.0000 0.0000 'International Tables Vol C Tables 4.2.6.8 and 6.1.1.4'
N N 0.0061 0.0033 'International Tables Vol C Tables 4.2.6.8 and 6.1.1.4'
O O 0.0106 0.0060 'International Tables Vol C Tables 4.2.6.8 and 6.1.1.4'
Co Co 0.3494 0.9721 'International Tables Vol C Tables 4.2.6.8 and 6.1.1.4'

loop_
_geom_angle_atom_site_label_1
_geom_angle_atom_site_label_2
_geom_angle_atom_site_label_3
_geom_angle_site_symmetry_1
_geom_angle_site_symmetry_3
_geom_angle
O2 Co1 O2 . 2_565 84.4(3)
O2 Co1 O3 . . 95.28(9)
O2 Co1 O3 2_565 . 179.6(3)
O2 Co1 O3 . 2_565 179.6(3)
O2 Co1 O3 2_565 2_565 95.29(9)
O3 Co1 O3 . 2_565 85.0(3)
O2 Co1 N6 . . 91.9(3)
O2 Co1 N6 2_565 . 91.9(3)
O3 Co1 N6 . . 88.3(2)
O3 Co1 N6 2_565 . 88.3(2)
O2 Co1 N7 . . 88.7(2)
O2 Co1 N7 2_565 . 88.7(2)
O3 Co1 N7 . . 91.1(2)
O3 Co1 N7 2_565 . 91.1(2)
N6 Co1 N7 . . 179.1(5)
C9 O2 Co1 . . 125.1(5)
C11 O3 Co1 . . 124.4(5)
O5 N6 O4 . . 118.7(11)
O5 N6 Co1 . . 121.2(9)
O4 N6 Co1 . . 120.1(8)
C13 N7 C17 . . 115.9(8)
C13 N7 Co1 . . 123.7(7)
C17 N7 Co1 . . 120.4(6)
C9 C8 H8A . . 109.5
C9 C8 H8B . . 109.5
H8A C8 H8B . . 109.5
C9 C8 H8C . . 109.5
H8A C8 H8C . . 109.5
H8B C8 H8C . . 109.5
O2 C9 C10 . . 124.7(7)
O2 C9 C8 . . 115.1(7)
C10 C9 C8 . . 120.2(7)
C9 C10 C11 . . 123.9(3)
C9 C10 H10 . . 118.0
C11 C10 H10 . . 118.0
O3 C11 C10 . . 125.9(7)
O3 C11 C12 . . 114.0(7)
C10 C11 C12 . . 120.1(8)
C11 C12 H12A . . 109.5
C11 C12 H12B . . 109.5
H12A C12 H12B . . 109.5
C11 C12 H12C . . 109.5
H12A C12 H12C . . 109.5
H12B C12 H12C . . 109.5
N7 C13 C14 . . 123.7(7)
N7 C13 H13 . . 118.1
C14 C13 H13 . . 118.1
C13 C14 C15 . . 120.4(6)
C13 C14 H14 . . 119.8
C15 C14 H14 . . 119.8
C16 C15 C14 . . 116.5(6)
C16 C15 C18 . . 123.1(8)
C14 C15 C18 . . 120.5(8)
C17 C16 C15 . . 120.9(6)
C17 C16 H16 . . 119.5
C15 C16 H16 . . 119.5
C16 C17 N7 . . 122.5(7)
C16 C17 H17 . . 118.7
N7 C17 H17 . . 118.7
C15 C18 H18A . . 109.5
C15 C18 H18B . . 109.5
H18A C18 H18B . . 109.5
C15 C18 H18C . . 109.5
H18A C18 H18C . . 109.5
H18B C18 H18C . . 109.5

loop_
_geom_bond_atom_site_label_1
_geom_bond_atom_site_label_2
_geom_bond_site_symmetry_2
_geom_bond_distance
Co1 O2 . 1.874(5)
Co1 O2 2_565 1.874(5)
Co1 O3 . 1.886(5)
Co1 O3 2_565 1.886(5)
Co1 N6 . 1.949(10)
Co1 N7 . 1.968(8)
O2 C9 . 1.271(8)
O3 C11 . 1.248(9)
O4 N6 . 1.160(12)
O5 N6 . 1.156(11)
N7 C13 . 1.343(10)
N7 C17 . 1.385(10)
C8 C9 . 1.475(10)
C8 H8A . 0.9600
C8 H8B . 0.9600
C8 H8C . 0.9600
C9 C10 . 1.387(11)
C10 C11 . 1.392(11)
C10 H10 . 0.9300
C11 C12 . 1.539(9)
C12 H12A . 0.9600
C12 H12B . 0.9600
C12 H12C . 0.9600
C13 C14 . 1.388(11)
C13 H13 . 0.9300
C14 C15 . 1.394(9)
C14 H14 . 0.9300
C15 C16 . 1.387(9)
C15 C18 . 1.464(14)
C16 C17 . 1.383(11)
C16 H16 . 0.9300
C17 H17 . 0.9300
C18 H18A . 0.9600
C18 H18B . 0.9600
C18 H18C . 0.9600

loop_
_geom_hbond_atom_site_label_D
_geom_hbond_atom_site_label_H
_geom_hbond_atom_site_label_A
_geom_hbond_site_symmetry_A
_geom_hbond_distance_DH
_geom_hbond_distance_HA
_geom_hbond_distance_DA
_geom_hbond_angle_DHA
C14 H14 O4 1_655 0.93 2.39 3.104(10) 133.4

loop_
_geom_torsion_atom_site_label_1
_geom_torsion_atom_site_label_2
_geom_torsion_atom_site_label_3
_geom_torsion_atom_site_label_4
_geom_torsion_site_symmetry_1
_geom_torsion
O2 Co1 O2 C9 2_565 -176.7(5)
O3 Co1 O2 C9 . 3.1(7)
N6 Co1 O2 C9 . 91.5(6)
N7 Co1 O2 C9 . -87.9(6)
O2 Co1 O3 C11 . 4.5(7)
O3 Co1 O3 C11 2_565 -175.7(5)
N6 Co1 O3 C11 . -87.3(6)
N7 Co1 O3 C11 . 93.3(6)
Co1 O2 C9 C10 . -6.9(12)
Co1 O2 C9 C8 . 170.3(5)
O2 C9 C10 C11 . 3.4(18)
C8 C9 C10 C11 . -173.6(8)
Co1 O3 C11 C10 . -8.8(12)
Co1 O3 C11 C12 . 172.0(5)
C9 C10 C11 O3 . 5.3(18)
C9 C10 C11 C12 . -175.5(9)
C17 N7 C13 C14 . 0.0000(10)
Co1 N7 C13 C14 . 180.0000(10)
N7 C13 C14 C15 . 0.0000(10)
C13 C14 C15 C16 . 0.0000(10)
C13 C14 C15 C18 . 180.0000(10)
C14 C15 C16 C17 . 0.0000(10)
C18 C15 C16 C17 . 180.0000(10)
C15 C16 C17 N7 . 0.0000(10)
C13 N7 C17 C16 . 0.0000(10)
Co1 N7 C17 C16 . 180.0000(10)

_cod_database_fobs_code 2242691
